data_7228101
loop_
_publ_author_name
'Routaboul, Lucie'
'Tanabe, Iori'
'Santana, Juan Colon'
'Yuan, Minghui'
'Ghisolfi, Alessio'
'Garcia, William Serrano'
'Dowben, Peter A.'
'Doudin, Bernard'
'Braunstein, Pierre'

_publ_section_title
;
 Changes in molecular film metallicity with minor modifications of the
 constitutive quinonoid zwitterions
;
_journal_issue 35
_journal_name_full 'RSC Adv.'
_journal_page_first 21906
_journal_paper_doi 10.1039/C7RA01597F
_journal_volume 7
_journal_year 2017
_chemical_absolute_configuration unk
_chemical_formula_moiety 'C22 H22 N2 O2'
_chemical_formula_sum 'C22 H22 N2 O2'
_chemical_formula_weight 346.41
_chemical_name_systematic
;
 ?
;
_space_group_crystal_system orthorhombic
_space_group_IT_number 19
_space_group_name_Hall 'P 2ac 2ab'
_space_group_name_H-M_alt 'P 21 21 21'
_symmetry_space_group_name_Hall 'P 2ac 2ab'
_symmetry_space_group_name_H-M 'P 21 21 21'
_atom_sites_solution_hydrogens geom
_atom_sites_solution_primary direct
_atom_sites_solution_secondary difmap
_audit_creation_method SHELXL-2013
_audit_update_record
;
2017-02-07 deposited with the CCDC.
2017-04-07 downloaded from the CCDC.
;
_cell_angle_alpha 90
_cell_angle_beta 90
_cell_angle_gamma 90
_cell_formula_units_Z 4
_cell_length_a 12.666(2)
_cell_length_b 13.200(3)
_cell_length_c 13.728(3)
_cell_measurement_reflns_used 1478
_cell_measurement_temperature 173(2)
_cell_measurement_theta_max 21.25
_cell_measurement_theta_min 2.97
_cell_volume 2295.2(8)
_computing_cell_refinement 'Bruker SAINT'
_computing_data_collection 'Bruker APEX2'
_computing_data_reduction 'Bruker SAINT'
_computing_molecular_graphics 'Bruker SHELXTL'
_computing_publication_material 'Bruker SHELXTL'
_computing_structure_refinement 'SHELXL-2013 (Sheldrick, 2013)'
_computing_structure_solution 'SHELXS-2013 (Sheldrick, 2013)'
_diffrn_ambient_temperature 173(2)
_diffrn_measured_fraction_theta_full 1.000
_diffrn_measured_fraction_theta_max 0.996
_diffrn_measurement_device_type 'Bruker APEX-II CCD'
_diffrn_measurement_method '\f and \w scans'
_diffrn_radiation_type MoK\a
_diffrn_radiation_wavelength 0.71073
_diffrn_reflns_av_R_equivalents 0.0797
_diffrn_reflns_av_unetI/netI 0.1671
_diffrn_reflns_Laue_measured_fraction_full 1.000
_diffrn_reflns_Laue_measured_fraction_max 0.996
_diffrn_reflns_limit_h_max 16
_diffrn_reflns_limit_h_min -16
_diffrn_reflns_limit_k_max 17
_diffrn_reflns_limit_k_min -10
_diffrn_reflns_limit_l_max 18
_diffrn_reflns_limit_l_min -18
_diffrn_reflns_number 16743
_diffrn_reflns_point_group_measured_fraction_full 0.992
_diffrn_reflns_point_group_measured_fraction_max 0.985
_diffrn_reflns_theta_full 25.242
_diffrn_reflns_theta_max 28.022
_diffrn_reflns_theta_min 2.140
_diffrn_source 'fine-focus sealed tube'
_exptl_absorpt_coefficient_mu 0.065
_exptl_absorpt_correction_T_max 0.7456
_exptl_absorpt_correction_T_min 0.6225
_exptl_absorpt_correction_type multi-scan
_exptl_absorpt_process_details sadabs
_exptl_crystal_colour purple
_exptl_crystal_density_diffrn 1.002
_exptl_crystal_description plate
_exptl_crystal_F_000 736
_exptl_crystal_size_max 0.220
_exptl_crystal_size_mid 0.200
_exptl_crystal_size_min 0.150
_platon_squeeze_details
;
 The residual electron density was assigned to a molecule of the pentane
 solvent [181/4 = 45 e par asymmetric unit; one molecule of C5H12
 would give 42e].
;
_refine_diff_density_max 0.420
_refine_diff_density_min -0.254
_refine_diff_density_rms 0.057
_refine_ls_abs_structure_details
;
 Flack x determined using 602 quotients [(I+)-(I-)]/[(I+)+(I-)]
 (Parsons and Flack (2004), Acta Cryst. A60, s61).
;
_refine_ls_abs_structure_Flack -2.6(10)
_refine_ls_extinction_method none
_refine_ls_goodness_of_fit_ref 0.927
_refine_ls_hydrogen_treatment constr
_refine_ls_matrix_type full
_refine_ls_number_parameters 195
_refine_ls_number_reflns 5471
_refine_ls_number_restraints 0
_refine_ls_restrained_S_all 0.927
_refine_ls_R_factor_all 0.2113
_refine_ls_R_factor_gt 0.0921
_refine_ls_shift/su_max 0.000
_refine_ls_shift/su_mean 0.000
_refine_ls_structure_factor_coef Fsqd
_refine_ls_weighting_details 'w=1/[\s^2^(Fo^2^)+(0.1394P)^2^] where P=(Fo^2^+2Fc^2^)/3'
_refine_ls_weighting_scheme calc
_refine_ls_wR_factor_gt 0.2355
_refine_ls_wR_factor_ref 0.2808
_reflns_Friedel_coverage 0.759
_reflns_Friedel_fraction_full 0.982
_reflns_Friedel_fraction_max 0.971
_reflns_number_gt 2056
_reflns_number_total 5471
_reflns_threshold_expression 'I > 2\s(I)'
_cod_data_source_file c7ra01597f2.cif
_cod_data_source_block pblr140716
_cod_database_code 7228101
_shelx_space_group_comment
;
The symmetry employed for this shelxl refinement is uniquely defined
by the following loop, which should always be used as a source of
symmetry information in preference to the above space-group names.
They are only intended as comments.
;
_shelx_estimated_absorpt_t_min 0.986
_shelx_estimated_absorpt_t_max 0.990
_shelxl_version_number 2013-4

loop_
_space_group_symop_operation_xyz
'x, y, z'
'x+1/2, -y+1/2, -z'
'-x, y+1/2, -z+1/2'
'-x+1/2, -y, z+1/2'

loop_
_atom_site_label
_atom_site_type_symbol
_atom_site_fract_x
_atom_site_fract_y
_atom_site_fract_z
_atom_site_U_iso_or_equiv
_atom_site_adp_type
_atom_site_occupancy
_atom_site_site_symmetry_order
_atom_site_calc_flag
_atom_site_refinement_flags_posn
_atom_site_refinement_flags_adp
C1 C 0.1433(4) 0.0660(5) 0.7846(5) 0.0415(16) Uani 1 1 d . .
C2 C 0.1841(5) -0.0421(6) 0.7780(4) 0.0414(17) Uani 1 1 d . .
C3 C 0.2422(5) -0.0802(6) 0.8558(5) 0.0539(19) Uani 1 1 d . .
H3 H 0.2685 -0.1475 0.8525 0.065 Uiso 1 1 calc R U
C4 C 0.2632(5) -0.0212(6) 0.9399(4) 0.0465(18) Uani 1 1 d . .
C5 C 0.2270(4) 0.0878(6) 0.9378(4) 0.0453(18) Uani 1 1 d . .
C6 C 0.1657(4) 0.1268(5) 0.8625(4) 0.0367(15) Uani 1 1 d . .
H6 H 0.1399 0.1944 0.8652 0.044 Uiso 1 1 calc R U
C7 C 0.0441(5) 0.1931(7) 0.6927(5) 0.059(2) Uani 1 1 d . .
H7 H -0.0040 0.2050 0.7494 0.071 Uiso 1 1 calc R U
C8 C -0.0235(6) 0.1889(8) 0.5989(6) 0.079(3) Uani 1 1 d . .
H8A H -0.0310 0.1184 0.5778 0.118 Uiso 1 1 calc R U
H8B H 0.0112 0.2282 0.5474 0.118 Uiso 1 1 calc R U
H8C H -0.0934 0.2176 0.6119 0.118 Uiso 1 1 calc R U
C9 C 0.1228(6) 0.2783(8) 0.6885(5) 0.068(3) Uani 1 1 d . .
C10 C 0.0976(6) 0.3737(7) 0.7338(6) 0.061(2) Uani 1 1 d . .
H10 H 0.0314 0.3832 0.7651 0.074 Uiso 1 1 calc R U
C11 C 0.1682(8) 0.4483(8) 0.7313(7) 0.087(3) Uani 1 1 d . .
H11 H 0.1539 0.5098 0.7647 0.105 Uiso 1 1 calc R U
C12 C 0.2621(10) 0.4378(9) 0.6810(7) 0.103(4) Uani 1 1 d . .
H12 H 0.3089 0.4939 0.6775 0.124 Uiso 1 1 calc R U
C13 C 0.2899(7) 0.3480(9) 0.6356(6) 0.083(3) Uani 1 1 d . .
H13 H 0.3556 0.3410 0.6030 0.100 Uiso 1 1 calc R U
C14 C 0.2191(5) 0.2693(6) 0.6393(6) 0.062(2) Uani 1 1 d . .
H14 H 0.2359 0.2073 0.6077 0.074 Uiso 1 1 calc R U
C15 C 0.2565(6) 0.2534(6) 1.0172(5) 0.057(2) Uani 1 1 d . .
H15 H 0.2592 0.2812 0.9495 0.069 Uiso 1 1 calc R U
C16 C 0.3534(6) 0.2945(7) 1.0722(5) 0.069(2) Uani 1 1 d . .
H16A H 0.3480 0.3684 1.0778 0.103 Uiso 1 1 calc R U
H16B H 0.4178 0.2770 1.0363 0.103 Uiso 1 1 calc R U
H16C H 0.3562 0.2645 1.1374 0.103 Uiso 1 1 calc R U
C17 C 0.1557(4) 0.2854(6) 1.0606(4) 0.1108(18) Uani 1 1 d G .
C18 C 0.1139(5) 0.2341(5) 1.1401(5) 0.1108(18) Uani 1 1 d G .
H18 H 0.1474 0.1745 1.1637 0.133 Uiso 1 1 calc R U
C19 C 0.0230(5) 0.2699(6) 1.1853(4) 0.1108(18) Uani 1 1 d G .
H19 H -0.0055 0.2349 1.2397 0.133 Uiso 1 1 calc R U
C20 C -0.0260(4) 0.3571(6) 1.1509(4) 0.1108(18) Uani 1 1 d G .
H20 H -0.0881 0.3815 1.1817 0.133 Uiso 1 1 calc R U
C21 C 0.0158(5) 0.4084(5) 1.0713(5) 0.1108(18) Uani 1 1 d G .
H21 H -0.0177 0.4679 1.0478 0.133 Uiso 1 1 calc R U
C22 C 0.1066(5) 0.3725(6) 1.0261(4) 0.1108(18) Uani 1 1 d G .
H22 H 0.1352 0.4076 0.9718 0.133 Uiso 1 1 calc R U
N1 N 0.0949(4) 0.0961(5) 0.7054(4) 0.0482(15) Uani 1 1 d . .
H1N H 0.0933 0.0538 0.6559 0.058 Uiso 1 1 calc R U
N2 N 0.2670(4) 0.1436(5) 1.0101(3) 0.0510(16) Uani 1 1 d . .
H2N H 0.3019 0.1121 1.0564 0.061 Uiso 1 1 calc R U
O1 O 0.1596(4) -0.0908(4) 0.7034(3) 0.0600(14) Uani 1 1 d . .
O2 O 0.3179(4) -0.0493(4) 1.0103(3) 0.0585(14) Uani 1 1 d . .

loop_
_atom_site_aniso_label
_atom_site_aniso_U_11
_atom_site_aniso_U_22
_atom_site_aniso_U_33
_atom_site_aniso_U_23
_atom_site_aniso_U_13
_atom_site_aniso_U_12
C1 0.041(3) 0.032(5) 0.052(4) 0.002(3) 0.001(3) 0.005(3)
C2 0.050(3) 0.057(5) 0.017(2) 0.002(3) 0.004(3) -0.011(3)
C3 0.065(4) 0.037(5) 0.060(4) -0.018(4) 0.010(4) -0.014(3)
C4 0.063(4) 0.047(5) 0.030(3) -0.002(3) 0.007(3) -0.013(4)
C5 0.036(3) 0.058(6) 0.043(3) 0.004(4) 0.011(3) -0.011(3)
C6 0.050(4) 0.033(4) 0.027(3) 0.008(3) -0.005(3) 0.011(3)
C7 0.051(4) 0.075(7) 0.051(4) -0.010(4) 0.004(3) -0.004(4)
C8 0.059(4) 0.104(8) 0.073(5) 0.013(5) -0.006(4) 0.010(5)
C9 0.055(4) 0.103(8) 0.045(4) -0.018(4) 0.008(3) -0.005(5)
C10 0.060(5) 0.051(6) 0.073(5) 0.000(4) 0.002(4) 0.003(4)
C11 0.090(6) 0.070(7) 0.101(7) -0.003(5) 0.016(6) 0.013(6)
C12 0.147(10) 0.079(9) 0.083(6) 0.008(6) 0.028(7) -0.027(7)
C13 0.086(6) 0.108(9) 0.056(5) 0.003(5) 0.032(4) -0.018(6)
C14 0.061(4) 0.050(6) 0.073(5) -0.002(4) 0.026(4) 0.002(4)
C15 0.077(5) 0.048(6) 0.046(4) 0.001(4) -0.004(4) -0.003(4)
C16 0.101(6) 0.053(6) 0.052(4) 0.000(4) -0.011(4) -0.009(5)
C17 0.091(3) 0.156(5) 0.086(3) -0.025(3) -0.021(2) 0.045(3)
C18 0.091(3) 0.156(5) 0.086(3) -0.025(3) -0.021(2) 0.045(3)
C19 0.091(3) 0.156(5) 0.086(3) -0.025(3) -0.021(2) 0.045(3)
C20 0.091(3) 0.156(5) 0.086(3) -0.025(3) -0.021(2) 0.045(3)
C21 0.091(3) 0.156(5) 0.086(3) -0.025(3) -0.021(2) 0.045(3)
C22 0.091(3) 0.156(5) 0.086(3) -0.025(3) -0.021(2) 0.045(3)
N1 0.061(3) 0.046(4) 0.038(3) -0.009(3) -0.005(3) 0.000(3)
N2 0.061(3) 0.060(5) 0.032(3) 0.004(3) -0.017(3) -0.006(3)
O1 0.073(3) 0.070(4) 0.038(2) 0.002(2) 0.001(2) -0.001(3)
O2 0.076(3) 0.050(4) 0.049(3) 0.007(2) -0.006(3) 0.003(3)

loop_
_atom_type_symbol
_atom_type_description
_atom_type_scat_dispersion_real
_atom_type_scat_dispersion_imag
_atom_type_scat_source
C C 0.0033 0.0016 'International Tables Vol C Tables 4.2.6.8 and 6.1.1.4'
H H 0.0000 0.0000 'International Tables Vol C Tables 4.2.6.8 and 6.1.1.4'
N N 0.0061 0.0033 'International Tables Vol C Tables 4.2.6.8 and 6.1.1.4'
O O 0.0106 0.0060 'International Tables Vol C Tables 4.2.6.8 and 6.1.1.4'

loop_
_geom_angle_atom_site_label_1
_geom_angle_atom_site_label_2
_geom_angle_atom_site_label_3
_geom_angle
N1 C1 C6 124.6(6)
N1 C1 C2 113.3(5)
C6 C1 C2 121.8(5)
O1 C2 C3 125.1(7)
O1 C2 C1 116.6(5)
C3 C2 C1 118.3(5)
C2 C3 C4 121.7(7)
C2 C3 H3 119.1
C4 C3 H3 119.1
O2 C4 C3 125.0(7)
O2 C4 C5 117.8(6)
C3 C4 C5 116.8(6)
N2 C5 C6 124.0(7)
N2 C5 C4 113.4(6)
C6 C5 C4 122.4(6)
C1 C6 C5 118.6(6)
C1 C6 H6 120.7
C5 C6 H6 120.7
N1 C7 C9 111.8(6)
N1 C7 C8 108.4(7)
C9 C7 C8 111.1(7)
N1 C7 H7 108.5
C9 C7 H7 108.5
C8 C7 H7 108.5
C7 C8 H8A 109.5
C7 C8 H8B 109.5
H8A C8 H8B 109.5
C7 C8 H8C 109.5
H8A C8 H8C 109.5
H8B C8 H8C 109.5
C14 C9 C10 118.4(8)
C14 C9 C7 122.3(8)
C10 C9 C7 119.3(7)
C11 C10 C9 119.1(8)
C11 C10 H10 120.4
C9 C10 H10 120.4
C10 C11 C12 121.2(10)
C10 C11 H11 119.4
C12 C11 H11 119.4
C11 C12 C13 121.9(10)
C11 C12 H12 119.0
C13 C12 H12 119.0
C14 C13 C12 117.7(8)
C14 C13 H13 121.1
C12 C13 H13 121.1
C13 C14 C9 121.5(8)
C13 C14 H14 119.2
C9 C14 H14 119.2
N2 C15 C17 113.0(6)
N2 C15 C16 108.1(6)
C17 C15 C16 113.1(6)
N2 C15 H15 107.4
C17 C15 H15 107.4
C16 C15 H15 107.4
C15 C16 H16A 109.5
C15 C16 H16B 109.5
H16A C16 H16B 109.5
C15 C16 H16C 109.5
H16A C16 H16C 109.5
H16B C16 H16C 109.5
C18 C17 C22 120.0
C18 C17 C15 120.6(5)
C22 C17 C15 119.2(5)
C17 C18 C19 120.0
C17 C18 H18 120.0
C19 C18 H18 120.0
C20 C19 C18 120.0
C20 C19 H19 120.0
C18 C19 H19 120.0
C19 C20 C21 120.0
C19 C20 H20 120.0
C21 C20 H20 120.0
C20 C21 C22 120.0
C20 C21 H21 120.0
C22 C21 H21 120.0
C21 C22 C17 120.0
C21 C22 H22 120.0
C17 C22 H22 120.0
C1 N1 C7 125.3(6)
C1 N1 H1N 117.3
C7 N1 H1N 117.3
C5 N2 C15 124.3(6)
C5 N2 H2N 117.8
C15 N2 H2N 117.8

loop_
_geom_bond_atom_site_label_1
_geom_bond_atom_site_label_2
_geom_bond_distance
C1 N1 1.310(8)
C1 C6 1.367(9)
C1 C2 1.520(9)
C2 O1 1.248(7)
C2 C3 1.391(9)
C3 C4 1.418(9)
C3 H3 0.9500
C4 O2 1.246(8)
C4 C5 1.510(10)
C5 N2 1.335(8)
C5 C6 1.392(8)
C6 H6 0.9500
C7 N1 1.444(10)
C7 C9 1.504(11)
C7 C8 1.548(10)
C7 H7 1.0000
C8 H8A 0.9800
C8 H8B 0.9800
C8 H8C 0.9800
C9 C14 1.400(9)
C9 C10 1.441(12)
C10 C11 1.332(12)
C10 H10 0.9500
C11 C12 1.382(13)
C11 H11 0.9500
C12 C13 1.386(13)
C12 H12 0.9500
C13 C14 1.373(12)
C13 H13 0.9500
C14 H14 0.9500
C15 N2 1.458(9)
C15 C17 1.471(8)
C15 C16 1.540(10)
C15 H15 1.0000
C16 H16A 0.9800
C16 H16B 0.9800
C16 H16C 0.9800
C17 C18 1.3900
C17 C22 1.3900
C18 C19 1.3900
C18 H18 0.9500
C19 C20 1.3900
C19 H19 0.9500
C20 C21 1.3900
C20 H20 0.9500
C21 C22 1.3900
C21 H21 0.9500
C22 H22 0.9500
N1 H1N 0.8800
N2 H2N 0.8800

loop_
_geom_hbond_atom_site_label_D
_geom_hbond_atom_site_label_H
_geom_hbond_atom_site_label_A
_geom_hbond_distance_DH
_geom_hbond_distance_HA
_geom_hbond_distance_DA
_geom_hbond_angle_DHA
_geom_hbond_site_symmetry_A
N2 H2N O1 0.88 2.09 2.898(6) 151.3 4
N1 H1N O2 0.88 2.29 2.961(7) 132.7 4_554

loop_
_geom_torsion_atom_site_label_1
_geom_torsion_atom_site_label_2
_geom_torsion_atom_site_label_3
_geom_torsion_atom_site_label_4
_geom_torsion
N1 C1 C2 O1 -5.7(8)
C6 C1 C2 O1 -179.6(5)
N1 C1 C2 C3 176.3(5)
C6 C1 C2 C3 2.5(9)
O1 C2 C3 C4 -177.3(6)
C1 C2 C3 C4 0.4(9)
C2 C3 C4 O2 -177.1(6)
C2 C3 C4 C5 -4.8(9)
O2 C4 C5 N2 5.3(8)
C3 C4 C5 N2 -167.6(6)
O2 C4 C5 C6 179.9(6)
C3 C4 C5 C6 7.0(8)
N1 C1 C6 C5 -173.5(5)
C2 C1 C6 C5 -0.4(8)
N2 C5 C6 C1 169.6(6)
C4 C5 C6 C1 -4.4(8)
N1 C7 C9 C14 39.7(9)
C8 C7 C9 C14 -81.6(9)
N1 C7 C9 C10 -142.2(7)
C8 C7 C9 C10 96.5(8)
C14 C9 C10 C11 -3.0(12)
C7 C9 C10 C11 178.8(7)
C9 C10 C11 C12 4.0(13)
C10 C11 C12 C13 -3.7(15)
C11 C12 C13 C14 2.1(14)
C12 C13 C14 C9 -1.1(13)
C10 C9 C14 C13 1.5(12)
C7 C9 C14 C13 179.6(8)
N2 C15 C17 C18 41.2(7)
C16 C15 C17 C18 -82.1(7)
N2 C15 C17 C22 -143.9(5)
C16 C15 C17 C22 92.8(7)
C22 C17 C18 C19 0.0
C15 C17 C18 C19 174.8(6)
C17 C18 C19 C20 0.0
C18 C19 C20 C21 0.0
C19 C20 C21 C22 0.0
C20 C21 C22 C17 0.0
C18 C17 C22 C21 0.0
C15 C17 C22 C21 -174.9(6)
C6 C1 N1 C7 -9.5(10)
C2 C1 N1 C7 176.9(6)
C9 C7 N1 C1 69.5(8)
C8 C7 N1 C1 -167.7(6)
C6 C5 N2 C15 -3.3(9)
C4 C5 N2 C15 171.2(6)
C17 C15 N2 C5 83.1(7)
C16 C15 N2 C5 -150.9(6)

loop_
_platon_squeeze_void_nr
_platon_squeeze_void_average_x
_platon_squeeze_void_average_y
_platon_squeeze_void_average_z
_platon_squeeze_void_volume
_platon_squeeze_void_count_electrons
1 -0.059 -0.058 0.097 133.9 45.2
2 0.059 0.442 0.403 133.8 45.1
3 0.441 0.558 0.903 133.9 45.2
4 0.559 0.058 0.597 133.9 45.1
